data_7058906
loop_
_publ_author_name
'Arp, Fabian Felix'
'Ahn, Shin Hye'
'Bhuvanesh, Nattamai'
'Bluemel, Janet'

_publ_section_title
;
 Selective Synthesis and Stabilization of Peroxides via Phosphine Oxides
;
_journal_name_full 'New Journal of Chemistry'
_journal_paper_doi 10.1039/C9NJ04858H
_journal_year 2019
_chemical_absolute_configuration unk
_chemical_formula_moiety 'C5 H10 O4'
_chemical_formula_sum 'C5 H10 O4'
_chemical_formula_weight 134.13
_space_group_crystal_system tetragonal
_space_group_IT_number 96
_space_group_name_Hall 'P 4nw 2abw'
_space_group_name_H-M_alt 'P 43 21 2'
_symmetry_space_group_name_Hall 'P 4nw 2abw'
_symmetry_space_group_name_H-M 'P 43 21 2'
_atom_sites_solution_hydrogens geom
_audit_creation_date 2015-12-10
_audit_creation_method
;
Olex2 1.2-beta
(compiled 2015.11.10 svn.r3248 for OlexSys, GUI svn.r5133)
;
_audit_update_record
;
2019-10-14 deposited with the CCDC.    2019-10-22 downloaded from the CCDC.
;
_cell_angle_alpha 90
_cell_angle_beta 90
_cell_angle_gamma 90
_cell_formula_units_Z 4
_cell_length_a 8.9845(4)
_cell_length_b 8.9845(4)
_cell_length_c 8.5007(5)
_cell_measurement_reflns_used 8034
_cell_measurement_temperature 110.15
_cell_measurement_theta_max 60.511
_cell_measurement_theta_min 6.968
_cell_volume 686.19(6)
_computing_cell_refinement 'SAINT v8.34A (Bruker, 2013)'
_computing_data_collection 'APEX 3 (Bruker-AXS, Madison WI)'
_computing_data_reduction 'SAINT v8.34A (Bruker, 2013)'
_computing_molecular_graphics 'Olex2 (Dolomanov et al., 2009)'
_computing_publication_material 'Olex2 (Dolomanov et al., 2009)'
_computing_structure_refinement 'XL (Sheldrick, 2008)'
_computing_structure_solution 'ShelXT (Sheldrick, 2015)'
_diffrn_ambient_temperature 110.15
_diffrn_measured_fraction_theta_full 0.838
_diffrn_measured_fraction_theta_max 0.988
_diffrn_measurement_device_type 'Bruker GADDS'
_diffrn_measurement_method '\f and \w scans'
_diffrn_radiation_type CuK\a
_diffrn_radiation_wavelength 1.54178
_diffrn_reflns_av_R_equivalents 0.0584
_diffrn_reflns_av_unetI/netI 0.0149
_diffrn_reflns_Laue_measured_fraction_full 0.838
_diffrn_reflns_Laue_measured_fraction_max 0.988
_diffrn_reflns_limit_h_max 10
_diffrn_reflns_limit_h_min -10
_diffrn_reflns_limit_k_max 10
_diffrn_reflns_limit_k_min -10
_diffrn_reflns_limit_l_max 9
_diffrn_reflns_limit_l_min -9
_diffrn_reflns_number 15337
_diffrn_reflns_point_group_measured_fraction_full 0.833
_diffrn_reflns_point_group_measured_fraction_max 0.992
_diffrn_reflns_theta_full 67.679
_diffrn_reflns_theta_max 60.489
_diffrn_reflns_theta_min 6.970
_diffrn_standards_number 0
_exptl_absorpt_coefficient_mu 0.975
_exptl_absorpt_correction_T_max 0.7388
_exptl_absorpt_correction_T_min 0.6510
_exptl_absorpt_correction_type multi-scan
_exptl_absorpt_process_details
;
SADABS-2014/3 (Bruker,2014/3) was used for absorption correction.
wR2(int) was 0.1018 before and 0.0654 after correction.
The Ratio of minimum to maximum transmission is 0.8812.
The \l/2 correction factor is Not present.
;
_exptl_crystal_colour colourless
_exptl_crystal_colour_primary colourless
_exptl_crystal_density_diffrn 1.298
_exptl_crystal_description block
_exptl_crystal_F_000 288
_exptl_crystal_size_max 0.18
_exptl_crystal_size_mid 0.13
_exptl_crystal_size_min 0.1
_refine_diff_density_max 0.116
_refine_diff_density_min -0.092
_refine_diff_density_rms 0.026
_refine_ls_abs_structure_details
;
 Flack x determined using 174 quotients [(I+)-(I-)]/[(I+)+(I-)]
 (Parsons, Flack and Wagner, Acta Cryst. B69 (2013) 249-259).
;
_refine_ls_abs_structure_Flack 0.46(10)
_refine_ls_extinction_coef 0.037(4)
_refine_ls_extinction_expression Fc^*^=kFc[1+0.001xFc^2^\l^3^/sin(2\q)]^-1/4^
_refine_ls_extinction_method SHELXL
_refine_ls_goodness_of_fit_ref 1.195
_refine_ls_hydrogen_treatment constr
_refine_ls_matrix_type full
_refine_ls_number_parameters 45
_refine_ls_number_reflns 518
_refine_ls_number_restraints 0
_refine_ls_restrained_S_all 1.195
_refine_ls_R_factor_all 0.0261
_refine_ls_R_factor_gt 0.0246
_refine_ls_shift/su_max 0.000
_refine_ls_shift/su_mean 0.000
_refine_ls_structure_factor_coef Fsqd
_refine_ls_weighting_details 'w=1/[\s^2^(Fo^2^)+(0.0189P)^2^+0.1611P] where P=(Fo^2^+2Fc^2^)/3'
_refine_ls_weighting_scheme calc
_refine_ls_wR_factor_gt 0.0555
_refine_ls_wR_factor_ref 0.0557
_reflns_Friedel_coverage 0.542
_reflns_Friedel_fraction_full 0.824
_reflns_Friedel_fraction_max 1.000
_reflns_number_gt 491
_reflns_number_total 518
_reflns_threshold_expression 'I > 2\s(I)'
_cod_data_source_file c9nj04858h2.cif
_cod_data_source_block temp
_cod_original_cell_volume 686.19(7)
_cod_database_code 7058906
_shelxl_version_number 2014-3
_shelx_space_group_comment
;
The symmetry employed for this shelxl refinement is uniquely defined
by the following loop, which should always be used as a source of
symmetry information in preference to the above space-group names.
They are only intended as comments.
;
_shelx_estimated_absorpt_t_max 0.909
_shelx_estimated_absorpt_t_min 0.844
_olex2_refinement_description
;
1. Fixed Uiso
 At 1.2 times of:
  All C(H,H) groups
 At 1.5 times of:
  All C(H,H,H) groups, All O(H) groups
2. Others
 Fixed Sof: H1A(0.5) H1B(0.5)
3.a Secondary CH2 refined with riding coordinates:
 C1(H1A,H1B)
3.b Idealised Me refined as rotating group:
 C3(H3A,H3B,H3C)
3.c Idealised tetrahedral OH refined as rotating group:
 O2(H2)
;
_olex2_submission_special_instructions 'No special instructions were received'

loop_
_space_group_symop_operation_xyz
'x, y, z'
'-x, -y, z+1/2'
'-y+1/2, x+1/2, z+3/4'
'y+1/2, -x+1/2, z+1/4'
'-x+1/2, y+1/2, -z+3/4'
'x+1/2, -y+1/2, -z+1/4'
'y, x, -z'
'-y, -x, -z+1/2'

loop_
_atom_site_label
_atom_site_type_symbol
_atom_site_fract_x
_atom_site_fract_y
_atom_site_fract_z
_atom_site_U_iso_or_equiv
_atom_site_adp_type
_atom_site_occupancy
_atom_site_site_symmetry_order
_atom_site_calc_flag
_atom_site_refinement_flags_posn
_atom_site_refinement_flags_adp
_atom_site_refinement_flags_occupancy
O1 O 0.69906(16) 0.30842(15) 0.16390(17) 0.0366(5) Uani 1 1 d . . .
O2 O 0.63774(14) 0.05907(13) 0.13113(15) 0.0225(4) Uani 1 1 d . . .
H2 H 0.5746 0.0768 0.0607 0.034 Uiso 1 1 calc GR . .
C1 C 0.86845(19) 0.13155(19) 0.2500 0.0194(6) Uani 1 2 d S T P
H1A H 0.9710 0.1435 0.2093 0.023 Uiso 0.5 1 calc R . .
H1B H 0.8565 0.0290 0.2907 0.023 Uiso 0.5 1 calc R . .
C2 C 0.7539(2) 0.1647(2) 0.1222(2) 0.0219(5) Uani 1 1 d . . .
C3 C 0.8125(3) 0.1796(3) -0.0434(2) 0.0487(8) Uani 1 1 d . . .
H3A H 0.8519 0.0835 -0.0786 0.073 Uiso 1 1 calc GR . .
H3B H 0.8919 0.2543 -0.0457 0.073 Uiso 1 1 calc GR . .
H3C H 0.7316 0.2107 -0.1134 0.073 Uiso 1 1 calc GR . .

loop_
_atom_site_aniso_label
_atom_site_aniso_U_11
_atom_site_aniso_U_22
_atom_site_aniso_U_33
_atom_site_aniso_U_23
_atom_site_aniso_U_13
_atom_site_aniso_U_12
O1 0.0357(9) 0.0213(8) 0.0529(8) 0.0019(7) -0.0201(7) 0.0015(6)
O2 0.0231(7) 0.0237(7) 0.0207(7) 0.0024(6) -0.0048(6) -0.0039(6)
C1 0.0195(8) 0.0195(8) 0.0192(13) 0.0008(9) 0.0008(9) 0.0007(11)
C2 0.0200(9) 0.0225(10) 0.0232(10) 0.0030(8) -0.0003(8) -0.0031(8)
C3 0.0282(12) 0.095(2) 0.0235(12) 0.0176(12) -0.0033(9) -0.0147(12)

loop_
_atom_type_symbol
_atom_type_description
_atom_type_scat_dispersion_real
_atom_type_scat_dispersion_imag
_atom_type_scat_source
C C 0.0181 0.0091 'International Tables Vol C Tables 4.2.6.8 and 6.1.1.4'
H H 0.0000 0.0000 'International Tables Vol C Tables 4.2.6.8 and 6.1.1.4'
O O 0.0492 0.0322 'International Tables Vol C Tables 4.2.6.8 and 6.1.1.4'

loop_
_geom_angle_atom_site_label_1
_geom_angle_atom_site_label_2
_geom_angle_atom_site_label_3
_geom_angle
_geom_angle_site_symmetry_1
_geom_angle_site_symmetry_3
C2 O1 O1 102.84(11) . 8_665
C2 O2 H2 109.5 . .
H1A C1 H1B 109.0 . .
C2 C1 H1A 110.9 8_665 .
C2 C1 H1A 110.9 . .
C2 C1 H1B 110.9 8_665 .
C2 C1 H1B 110.9 . .
C2 C1 C2 104.1(2) . 8_665
O1 C2 C1 103.48(15) . .
O1 C2 C3 105.78(17) . .
O2 C2 O1 109.84(15) . .
O2 C2 C1 109.20(13) . .
O2 C2 C3 111.53(18) . .
C3 C2 C1 116.52(15) . .
C2 C3 H3A 109.5 . .
C2 C3 H3B 109.5 . .
C2 C3 H3C 109.5 . .
H3A C3 H3B 109.5 . .
H3A C3 H3C 109.5 . .
H3B C3 H3C 109.5 . .

loop_
_geom_bond_atom_site_label_1
_geom_bond_atom_site_label_2
_geom_bond_distance
_geom_bond_site_symmetry_2
O1 O1 1.467(3) 8_665
O1 C2 1.427(2) .
O2 H2 0.8400 .
O2 C2 1.413(2) .
C1 H1A 0.9900 .
C1 H1B 0.9900 .
C1 C2 1.525(2) .
C1 C2 1.525(2) 8_665
C2 C3 1.509(3) .
C3 H3A 0.9800 .
C3 H3B 0.9800 .
C3 H3C 0.9800 .

loop_
_geom_torsion_atom_site_label_1
_geom_torsion_atom_site_label_2
_geom_torsion_atom_site_label_3
_geom_torsion_atom_site_label_4
_geom_torsion
_geom_torsion_site_symmetry_1
O1 O1 C2 O2 77.83(18) 8_665
O1 O1 C2 C1 -38.66(17) 8_665
O1 O1 C2 C3 -161.69(16) 8_665
C2 C1 C2 O1 14.93(8) 8_665
C2 C1 C2 O2 -102.01(15) 8_665
C2 C1 C2 C3 130.54(19) 8_665
